data_7027433
loop_
_publ_author_name
'Ang, How Ghee'
'Ang, Siau Gek'
'Du, Shaowu'
'Sow, Boon Hwa'
'Wu, Xintao'

_publ_contact_author
;
Ang How Ghee
Department of Chemistry, National University of Singapore, Kent Ridge,
Singapore 119260
;
_publ_section_title
;
 Reactions of trifluoromethyl-phosphine and -arsine with a ruthenium
 carbonyl cluster: synthesis, characterization and reactivity of cluster
 derivatives capped by trifluoromethyl-phosphinidene and -arsinidene
 moieties
;
_journal_issue 16
_journal_name_full 'Journal of the Chemical Society, Dalton Transactions'
_journal_page_first 2799
_journal_paper_doi 10.1039/a902598g
_journal_year 1999
_chemical_formula_sum 'C14 H2 As F3 O13 Ru4'
_chemical_formula_weight 914.36
_chemical_name_systematic
; 
 ? 
;
_space_group_IT_number 61
_symmetry_cell_setting orthorhombic
_symmetry_space_group_name_Hall '-P 2ac 2ab'
_symmetry_space_group_name_H-M 'P b c a'
_atom_sites_solution_hydrogens geom
_atom_sites_solution_primary direct
_atom_sites_solution_secondary difmap
_audit_creation_method SHELXL
_cell_angle_alpha 90.00
_cell_angle_beta 90.00
_cell_angle_gamma 90.00
_cell_formula_units_Z 8
_cell_length_a 17.3431(2)
_cell_length_b 15.46710(10)
_cell_length_c 18.0049(2)
_cell_measurement_temperature 293(2)
_cell_volume 4829.77(8)
_computing_cell_refinement 'Siemens XSCANS'
_computing_data_collection 'Siemens XSCANS'
_computing_data_reduction 'Siemens SHELXTL'
_computing_molecular_graphics 'Siemens SHELXTL'
_computing_publication_material 'Siemens SHELXTL'
_computing_structure_refinement 'SHELXL-93 (Sheldrick, 1993)'
_computing_structure_solution 'SHELXS-86 (Sheldrick, 1990)'
_diffrn_ambient_temperature 293(2)
_diffrn_measurement_device 'Siemens P4'
_diffrn_measurement_method '\w scans'
_diffrn_radiation_monochromator graphite
_diffrn_radiation_source 'fine-focus sealed tube'
_diffrn_radiation_type MoK\a
_diffrn_radiation_wavelength 0.71073
_diffrn_reflns_av_R_equivalents 0.0286
_diffrn_reflns_av_sigmaI/netI 0.0220
_diffrn_reflns_limit_h_max 23
_diffrn_reflns_limit_h_min -16
_diffrn_reflns_limit_k_max 16
_diffrn_reflns_limit_k_min -20
_diffrn_reflns_limit_l_max 22
_diffrn_reflns_limit_l_min -24
_diffrn_reflns_number 29612
_diffrn_reflns_theta_max 29.49
_diffrn_reflns_theta_min 2.10
_exptl_absorpt_coefficient_mu 3.896
_exptl_absorpt_correction_type SADABS
_exptl_crystal_colour Orange
_exptl_crystal_density_diffrn 2.515
_exptl_crystal_description 'Rectangular block'
_exptl_crystal_F_000 3408
_exptl_crystal_size_max 0.50
_exptl_crystal_size_mid 0.40
_exptl_crystal_size_min 0.40
_refine_diff_density_max 0.789
_refine_diff_density_min -0.707
_refine_diff_density_rms 0.082
_refine_ls_extinction_coef 0.00098(2)
_refine_ls_extinction_expression Fc^*^=kFc[1+0.001xFc^2^\l^3^/sin(2\q)]^-1/4^
_refine_ls_extinction_method SHELXL
_refine_ls_goodness_of_fit_all 1.130
_refine_ls_goodness_of_fit_obs 1.130
_refine_ls_matrix_type full
_refine_ls_number_parameters 325
_refine_ls_number_reflns 6243
_refine_ls_number_restraints 0
_refine_ls_restrained_S_all 1.130
_refine_ls_restrained_S_obs 1.130
_refine_ls_R_factor_all 0.0375
_refine_ls_R_factor_obs 0.0252
_refine_ls_shift/esd_max -0.001
_refine_ls_shift/esd_mean 0.000
_refine_ls_structure_factor_coef Fsqd
_refine_ls_weighting_details 'w=1/[\s^2^(Fo^2^)+(0.0094P)^2^+5.2140P] where P=(Fo^2^+2Fc^2^)/3'
_refine_ls_weighting_scheme calc
_refine_ls_wR_factor_all 0.0498
_refine_ls_wR_factor_obs 0.0448
_reflns_number_observed 5124
_reflns_number_total 6243
_reflns_observed_criterion >2sigma(I)
_cod_data_source_file 902598gsup1.cif
_cod_data_source_block Cpd7
_cod_depositor_comments
;
The following automatic conversions were performed:

'_symmetry_cell_setting' value 'Orthorhombic' changed to
'orthorhombic' according to
/home/saulius/struct/CIF-dictionaries/cif_core.dic dictionary named
'cif_core.dic' version 2.4.2 from 2011-04-26.

Automatic conversion script
Id: cif_fix_values 1891 2012-01-12 08:04:46Z andrius 

The following automatic conversions were performed:

'_refine_ls_weighting_scheme' value 'calc
w=1/[\s^2^(Fo^2^)+(0.0094P)^2^+5.2140P] where P=(Fo^2^+2Fc^2^)/3' was
changed to 'calc'. New tag '_refine_ls_weighting_details' was
created. The value of the new tag was set to
'w=1/[\s^2^(Fo^2^)+(0.0094P)^2^+5.2140P] where P=(Fo^2^+2Fc^2^)/3'.

Automatic conversion script
Id: cif_fix_values 3143 2015-03-26 13:38:13Z robertas 
;
_cod_original_sg_symbol_H-M Pbca
_cod_database_code 7027433

loop_
_symmetry_equiv_pos_as_xyz
'x, y, z'
'-x+1/2, -y, z+1/2'
'-x, y+1/2, -z+1/2'
'x+1/2, -y+1/2, -z'
'-x, -y, -z'
'x-1/2, y, -z-1/2'
'x, -y-1/2, z-1/2'
'-x-1/2, y-1/2, z'

loop_
_atom_site_aniso_label
_atom_site_aniso_U_11
_atom_site_aniso_U_22
_atom_site_aniso_U_33
_atom_site_aniso_U_23
_atom_site_aniso_U_13
_atom_site_aniso_U_12
Ru1 0.03431(12) 0.04762(15) 0.03765(13) 0.00408(11) 0.00503(9) 0.00948(10)
C11 0.044(2) 0.073(3) 0.057(2) 0.010(2) 0.013(2) 0.011(2)
O11 0.038(2) 0.132(3) 0.102(2) 0.013(2) 0.0063(15) 0.018(2)
C12 0.057(2) 0.070(3) 0.050(2) -0.005(2) 0.004(2) 0.020(2)
O12 0.110(3) 0.091(2) 0.076(2) -0.038(2) -0.002(2) 0.029(2)
C13 0.056(2) 0.074(3) 0.060(2) 0.019(2) 0.017(2) 0.018(2)
O13 0.107(3) 0.114(3) 0.086(2) 0.055(2) 0.035(2) 0.031(2)
Ru2 0.03832(13) 0.03165(12) 0.04179(13) 0.00374(10) -0.00084(10) 0.00232(9)
C21 0.056(2) 0.040(2) 0.063(2) 0.004(2) -0.011(2) 0.003(2)
O21 0.102(2) 0.046(2) 0.089(2) -0.0155(15) -0.021(2) 0.012(2)
C22 0.062(2) 0.044(2) 0.056(2) 0.012(2) -0.005(2) -0.002(2)
O22 0.114(3) 0.092(2) 0.060(2) 0.025(2) -0.029(2) -0.008(2)
C23 0.059(2) 0.038(2) 0.067(2) 0.006(2) 0.010(2) -0.002(2)
O23 0.064(2) 0.070(2) 0.128(3) 0.008(2) 0.038(2) -0.010(2)
Ru3 0.03619(13) 0.03870(13) 0.04764(14) 0.00591(11) -0.00305(10) -0.00275(10)
C31 0.042(2) 0.056(2) 0.059(2) 0.008(2) -0.008(2) -0.006(2)
O31 0.071(2) 0.073(2) 0.087(2) 0.026(2) -0.029(2) 0.0025(15)
C32 0.065(2) 0.061(2) 0.070(3) -0.010(2) -0.010(2) 0.000(2)
O32 0.131(3) 0.105(3) 0.095(3) -0.047(2) -0.022(2) 0.017(2)
C33 0.049(2) 0.060(2) 0.075(3) 0.023(2) -0.005(2) -0.005(2)
O33 0.048(2) 0.106(3) 0.130(3) 0.046(2) 0.011(2) -0.013(2)
C34 0.055(2) 0.045(2) 0.070(2) 0.010(2) -0.005(2) -0.005(2)
O34 0.097(2) 0.061(2) 0.107(3) 0.030(2) -0.027(2) 0.004(2)
Ru4 0.03581(12) 0.04500(14) 0.03767(13) 0.00000(11) -0.00563(9) 0.00831(10)
C41 0.053(2) 0.069(2) 0.049(2) -0.002(2) -0.011(2) 0.018(2)
O41 0.096(2) 0.100(2) 0.060(2) -0.029(2) -0.019(2) 0.029(2)
C42 0.042(2) 0.060(2) 0.056(2) -0.004(2) -0.011(2) 0.008(2)
O42 0.0389(15) 0.104(2) 0.097(2) -0.005(2) -0.0026(14) 0.0040(15)
C43 0.055(2) 0.063(2) 0.054(2) 0.006(2) -0.010(2) 0.010(2)
O43 0.105(3) 0.070(2) 0.085(2) 0.027(2) -0.023(2) 0.011(2)
As 0.03225(14) 0.03262(15) 0.03524(15) 0.00290(12) 0.00030(11) 0.00193(11)
C 0.051(2) 0.046(2) 0.046(2) 0.0027(15) 0.0084(15) 0.0057(15)
F1 0.094(2) 0.0428(12) 0.095(2) -0.0051(12) 0.0272(14) 0.0170(11)
F2 0.112(2) 0.130(2) 0.0414(12) 0.0060(14) 0.0104(12) 0.040(2)
F3 0.0544(13) 0.081(2) 0.105(2) -0.0183(14) 0.0347(13) -0.0078(12)

loop_
_atom_site_label
_atom_site_type_symbol
_atom_site_fract_x
_atom_site_fract_y
_atom_site_fract_z
_atom_site_U_iso_or_equiv
_atom_site_thermal_displace_type
_atom_site_occupancy
_atom_site_calc_flag
Ru1 Ru 0.049213(14) 0.33620(2) 0.180632(13) 0.03986(7) Uani 1 d
C11 C -0.0589(2) 0.3472(3) 0.1609(2) 0.0582(9) Uani 1 d
O11 O -0.1233(2) 0.3541(2) 0.1524(2) 0.0906(10) Uani 1 d
C12 C 0.0521(2) 0.4310(3) 0.2462(2) 0.0590(9) Uani 1 d
O12 O 0.0492(2) 0.4903(2) 0.2833(2) 0.0924(10) Uani 1 d
C13 C 0.0420(2) 0.2522(3) 0.2567(2) 0.0636(10) Uani 1 d
O13 O 0.0355(2) 0.2035(2) 0.3034(2) 0.1022(12) Uani 1 d
Ru2 Ru 0.154872(14) 0.433932(15) 0.076072(14) 0.03725(6) Uani 1 d
C21 C 0.1437(2) 0.5516(2) 0.1153(2) 0.0531(9) Uani 1 d
O21 O 0.1384(2) 0.6167(2) 0.1420(2) 0.0789(9) Uani 1 d
C22 C 0.1054(2) 0.4500(2) -0.0183(2) 0.0539(9) Uani 1 d
O22 O 0.0789(2) 0.4617(2) -0.0745(2) 0.0889(10) Uani 1 d
C23 C 0.2541(2) 0.4523(2) 0.0329(2) 0.0546(9) Uani 1 d
O23 O 0.3136(2) 0.4630(2) 0.0093(2) 0.0875(10) Uani 1 d
Ru3 Ru 0.040186(14) 0.19088(2) 0.074111(14) 0.04084(7) Uani 1 d
C31 C -0.0070(2) 0.2807(2) 0.0144(2) 0.0524(8) Uani 1 d
O31 O -0.0349(2) 0.3319(2) -0.0209(2) 0.0766(9) Uani 1 d
C32 C 0.0516(2) 0.1154(3) -0.0114(2) 0.0652(10) Uani 1 d
O32 O 0.0545(2) 0.0726(2) -0.0612(2) 0.1105(13) Uani 1 d
C33 C -0.0610(2) 0.1554(2) 0.1112(2) 0.0613(10) Uani 1 d
O33 O -0.1191(2) 0.1364(2) 0.1327(2) 0.0948(11) Uani 1 d
C34 C 0.0915(2) 0.1087(2) 0.1399(2) 0.0570(9) Uani 1 d
O34 O 0.1211(2) 0.0588(2) 0.1752(2) 0.0883(10) Uani 1 d
Ru4 Ru 0.213532(14) 0.32303(2) 0.194780(14) 0.03950(7) Uani 1 d
C41 C 0.2167(2) 0.3915(3) 0.2856(2) 0.0570(9) Uani 1 d
O41 O 0.2192(2) 0.4338(2) 0.3367(2) 0.0854(10) Uani 1 d
C42 C 0.3218(2) 0.3247(2) 0.1715(2) 0.0528(8) Uani 1 d
O42 O 0.3848(2) 0.3270(2) 0.1575(2) 0.0800(9) Uani 1 d
C43 C 0.2187(2) 0.2153(3) 0.2454(2) 0.0574(9) Uani 1 d
O43 O 0.2241(2) 0.1525(2) 0.2773(2) 0.0866(10) Uani 1 d
As As 0.16132(2) 0.27544(2) 0.07675(2) 0.03337(7) Uani 1 d
C C 0.2348(2) 0.2315(2) -0.0013(2) 0.0477(8) Uani 1 d
F1 F 0.2456(2) 0.14677(13) 0.00309(14) 0.0775(7) Uani 1 d
F2 F 0.2098(2) 0.2474(2) -0.06937(12) 0.0944(9) Uani 1 d
F3 F 0.30471(13) 0.2671(2) 0.00351(15) 0.0801(7) Uani 1 d
H1 H 0.0616(19) 0.4185(21) 0.1099(18) 0.056(10) Uiso 1 d
H2 H 0.2062(22) 0.4295(24) 0.1610(21) 0.074(12) Uiso 1 d

loop_
_atom_type_symbol
_atom_type_description
_atom_type_scat_dispersion_real
_atom_type_scat_dispersion_imag
_atom_type_scat_source
C C 0.0033 0.0016 'International Tables Vol C Tables 4.2.6.8 and 6.1.1.4'
H H 0.0000 0.0000 'International Tables Vol C Tables 4.2.6.8 and 6.1.1.4'
O O 0.0106 0.0060 'International Tables Vol C Tables 4.2.6.8 and 6.1.1.4'
F F 0.0171 0.0103 'International Tables Vol C Tables 4.2.6.8 and 6.1.1.4'
As As 0.0499 2.0058 'International Tables Vol C Tables 4.2.6.8 and 6.1.1.4'
Ru Ru -1.2594 0.8363 'International Tables Vol C Tables 4.2.6.8 and 6.1.1.4'

loop_
_geom_angle_atom_site_label_1
_geom_angle_atom_site_label_2
_geom_angle_atom_site_label_3
_geom_angle
C12 Ru1 C13 94.7(2)
C12 Ru1 C11 94.2(2)
C13 Ru1 C11 97.5(2)
C12 Ru1 As 130.42(12)
C13 Ru1 As 107.04(11)
C11 Ru1 As 125.01(11)
C12 Ru1 Ru4 88.45(11)
C13 Ru1 Ru4 87.31(12)
C11 Ru1 Ru4 174.31(11)
As Ru1 Ru4 50.107(8)
C12 Ru1 Ru3 177.80(11)
C13 Ru1 Ru3 86.77(13)
C11 Ru1 Ru3 83.99(12)
As Ru1 Ru3 50.338(9)
Ru4 Ru1 Ru3 93.221(10)
C12 Ru1 Ru2 89.14(12)
C13 Ru1 Ru2 146.33(11)
C11 Ru1 Ru2 115.61(11)
As Ru1 Ru2 49.155(8)
Ru4 Ru1 Ru2 59.332(8)
Ru3 Ru1 Ru2 90.473(9)
O11 C11 Ru1 177.1(4)
O12 C12 Ru1 175.0(3)
O13 C13 Ru1 177.5(3)
C23 Ru2 C22 91.3(2)
C23 Ru2 C21 95.6(2)
C22 Ru2 C21 98.88(15)
C23 Ru2 As 96.31(10)
C22 Ru2 As 98.86(10)
C21 Ru2 As 158.35(11)
C23 Ru2 Ru4 94.11(11)
C22 Ru2 Ru4 151.48(10)
C21 Ru2 Ru4 108.40(10)
As Ru2 Ru4 52.723(10)
C23 Ru2 Ru1 150.70(11)
C22 Ru2 Ru1 110.13(11)
C21 Ru2 Ru1 100.34(11)
As Ru2 Ru1 61.721(10)
Ru4 Ru2 Ru1 57.563(8)
O21 C21 Ru2 175.6(3)
O22 C22 Ru2 177.1(3)
O23 C23 Ru2 178.0(4)
C31 Ru3 C32 92.0(2)
C31 Ru3 C34 174.8(2)
C32 Ru3 C34 92.5(2)
C31 Ru3 C33 90.68(15)
C32 Ru3 C33 101.1(2)
C34 Ru3 C33 91.08(15)
C31 Ru3 As 89.42(10)
C32 Ru3 As 104.27(13)
C34 Ru3 As 86.89(11)
C33 Ru3 As 154.56(13)
C31 Ru3 Ru1 80.62(11)
C32 Ru3 Ru1 164.82(13)
C34 Ru3 Ru1 94.41(12)
C33 Ru3 Ru1 92.24(13)
As Ru3 Ru1 62.693(10)
O31 C31 Ru3 178.9(3)
O32 C32 Ru3 176.6(4)
O33 C33 Ru3 179.0(4)
O34 C34 Ru3 176.8(4)
C43 Ru4 C42 94.0(2)
C43 Ru4 C41 94.2(2)
C42 Ru4 C41 98.5(2)
C43 Ru4 As 99.89(11)
C42 Ru4 As 100.24(10)
C41 Ru4 As 155.65(10)
C43 Ru4 Ru1 98.74(11)
C42 Ru4 Ru1 161.67(11)
C41 Ru4 Ru1 93.68(11)
As Ru4 Ru1 64.699(10)
C43 Ru4 Ru2 151.79(11)
C42 Ru4 Ru2 99.93(11)
C41 Ru4 Ru2 107.73(11)
As Ru4 Ru2 53.651(9)
Ru1 Ru4 Ru2 63.105(8)
O41 C41 Ru4 177.4(4)
O42 C42 Ru4 178.9(4)
O43 C43 Ru4 177.2(3)
C As Ru4 118.51(10)
C As Ru2 111.25(10)
Ru4 As Ru2 73.625(12)
C As Ru3 110.19(10)
Ru4 As Ru3 119.622(14)
Ru2 As Ru3 119.282(14)
C As Ru1 176.29(10)
Ru4 As Ru1 65.194(10)
Ru2 As Ru1 69.124(11)
Ru3 As Ru1 66.968(11)
F2 C F1 106.6(3)
F2 C F3 106.3(3)
F1 C F3 106.0(3)
F2 C As 112.1(2)
F1 C As 112.4(2)
F3 C As 113.0(2)

loop_
_geom_bond_atom_site_label_1
_geom_bond_atom_site_label_2
_geom_bond_distance
Ru1 C12 1.883(4)
Ru1 C13 1.892(4)
Ru1 C11 1.916(4)
Ru1 As 2.8568(4)
Ru1 Ru4 2.8684(3)
Ru1 Ru3 2.9588(4)
Ru1 Ru2 3.0310(3)
C11 O11 1.133(4)
C12 O12 1.136(4)
C13 O13 1.134(4)
Ru2 C23 1.910(4)
Ru2 C22 1.920(4)
Ru2 C21 1.961(4)
Ru2 As 2.4540(4)
Ru2 Ru4 2.9233(3)
C21 O21 1.120(4)
C22 O22 1.125(4)
C23 O23 1.128(4)
Ru3 C31 1.938(4)
Ru3 C32 1.942(4)
Ru3 C34 1.952(4)
Ru3 C33 1.956(4)
Ru3 As 2.4751(4)
C31 O31 1.125(4)
C32 O32 1.116(5)
C33 O33 1.118(4)
C34 O34 1.124(4)
Ru4 C43 1.902(4)
Ru4 C42 1.924(4)
Ru4 C41 1.948(4)
Ru4 As 2.4245(4)
C41 O41 1.130(4)
C42 O42 1.123(4)
C43 O43 1.132(4)
As C 2.015(3)
C F2 1.323(4)
C F1 1.326(4)
C F3 1.334(4)
